data_2201527
loop_
_publ_author_name
'Kolev, Tsonko'
'Yancheva, Denitsa'
'Sch\"urmann, Markus'
'Kleb, Dirk-Christian'
'Preut, Hans'
'Spiteller, Michael'

_publ_section_title
;
 4-Dimethylaminopyridinium-1-squarate
;
_journal_issue 11
_journal_name_full 'Acta Crystallographica Section E'
_journal_page_first o1267
_journal_page_last o1268
_journal_paper_doi 10.1107/S1600536802018640
_journal_volume 58
_journal_year 2002
_chemical_formula_iupac 'C11 H10 N2 O3'
_chemical_formula_moiety 'C11 H10 N2 O3'
_chemical_formula_sum 'C11 H10 N2 O3'
_chemical_formula_weight 218.21
_chemical_name_systematic ?
_space_group_IT_number 11
_symmetry_cell_setting monoclinic
_symmetry_space_group_name_Hall '-P 2yb'
_symmetry_space_group_name_H-M 'P 1 21/m 1'
_atom_sites_solution_hydrogens geom
_atom_sites_solution_primary direct
_atom_sites_solution_secondary difmap
_audit_creation_method SHELXL-97
_cell_angle_alpha 90.00
_cell_angle_beta 95.171(6)
_cell_angle_gamma 90.00
_cell_formula_units_Z 2
_cell_length_a 4.1031(4)
_cell_length_b 12.1158(12)
_cell_length_c 10.4553(10)
_cell_measurement_reflns_used 4542
_cell_measurement_temperature 291.0(10)
_cell_measurement_theta_max 27.50
_cell_measurement_theta_min 3.89
_cell_volume 517.64(9)
_computing_cell_refinement
;
DENZO and SCALEPACK (Otwinowski & Minor, 1997)
;
_computing_data_collection 'COLLECT (Nonius, 1998)'
_computing_data_reduction 'DENZO and SCALEPACK'
_computing_molecular_graphics 'SHELXTL-Plus (Sheldrick, 1991)'
_computing_publication_material
;
SHELXL97, PARST95 (Nardelli, 1995) and PLATON (Spek, 2001)
;
_computing_structure_refinement 'SHELXL97 (Sheldrick, 1997)'
_computing_structure_solution 'SHELXS97 (Sheldrick, 1990)'
_diffrn_ambient_temperature 291.0(10)
_diffrn_detector_area_resol_mean '19 vertical, 18 horizontal'
_diffrn_measured_fraction_theta_full 0.993
_diffrn_measured_fraction_theta_max 0.993
_diffrn_measurement_device_type 'Nonius KappaCCD'
_diffrn_measurement_method
;
139 frames via \w-rotation (\D\w=1%) and two times 150 s per frame
(3 sets at different \k-angles)
;
_diffrn_radiation_monochromator graphite
_diffrn_radiation_source 'fine-focus sealed tube'
_diffrn_radiation_type MoK\a
_diffrn_radiation_wavelength 0.71073
_diffrn_reflns_av_R_equivalents 0.029
_diffrn_reflns_av_sigmaI/netI 0.1043
_diffrn_reflns_limit_h_max 5
_diffrn_reflns_limit_h_min -5
_diffrn_reflns_limit_k_max 15
_diffrn_reflns_limit_k_min -15
_diffrn_reflns_limit_l_max 13
_diffrn_reflns_limit_l_min -13
_diffrn_reflns_number 4542
_diffrn_reflns_theta_full 27.50
_diffrn_reflns_theta_max 27.50
_diffrn_reflns_theta_min 3.89
_diffrn_standards_decay_% 0
_diffrn_standards_number 0
_exptl_absorpt_coefficient_mu 0.104
_exptl_absorpt_correction_type none
_exptl_crystal_colour yellow
_exptl_crystal_density_diffrn 1.400
_exptl_crystal_density_meas ?
_exptl_crystal_density_method 'not measured'
_exptl_crystal_description plate
_exptl_crystal_F_000 228
_exptl_crystal_size_max 0.25
_exptl_crystal_size_mid 0.15
_exptl_crystal_size_min 0.07
_refine_diff_density_max 0.118
_refine_diff_density_min -0.147
_refine_ls_extinction_method none
_refine_ls_goodness_of_fit_ref 0.909
_refine_ls_hydrogen_treatment constr
_refine_ls_matrix_type full
_refine_ls_number_parameters 83
_refine_ls_number_reflns 1243
_refine_ls_number_restraints 0
_refine_ls_restrained_S_all 0.909
_refine_ls_R_factor_all 0.1266
_refine_ls_R_factor_gt 0.0374
_refine_ls_shift/su_max <0.001
_refine_ls_shift/su_mean 0.000
_refine_ls_structure_factor_coef Fsqd
_refine_ls_weighting_details 'calc w = 1/[\s^2^(Fo^2^)+(0.0211P)^2^] where P = (Fo^2^+2Fc^2^)/3'
_refine_ls_weighting_scheme calc
_refine_ls_wR_factor_gt 0.0753
_refine_ls_wR_factor_ref 0.0860
_reflns_number_gt 514
_reflns_number_total 1243
_reflns_threshold_expression I>2\s(I)
_cod_data_source_file na6171.cif
_cod_data_source_block I
_cod_depositor_comments
;
The following automatic conversions were performed:

'_exptl_crystal_density_meas' value 'not measured' was changed to '?'
- the value is perceived as not measured.

Automatic conversion script
Id: cif_fix_values 3008 2015-01-20 13:52:24Z robertas 
;
_cod_original_sg_symbol_H-M 'P 21/m'
_cod_database_code 2201527
_cod_database_fobs_code 2201527

loop_
_symmetry_equiv_pos_as_xyz
'x, y, z'
'-x, y+1/2, -z'
'-x, -y, -z'
'x, -y-1/2, z'

loop_
_atom_site_label
_atom_site_fract_x
_atom_site_fract_y
_atom_site_fract_z
_atom_site_U_iso_or_equiv
_atom_site_adp_type
_atom_site_calc_flag
_atom_site_refinement_flags
_atom_site_occupancy
_atom_site_disorder_assembly
_atom_site_disorder_group
_atom_site_type_symbol
O1 0.4582(5) 0.7500 0.36682(17) 0.0767(6) Uani d S 1 . . O
O2 0.1016(3) 0.93849(10) 0.18089(11) 0.0818(5) Uani d . 1 . . O
N1 -0.2559(4) 0.7500 -0.00459(15) 0.0460(5) Uani d S 1 . . N
N2 -0.8737(5) 0.7500 -0.33951(17) 0.0554(6) Uani d S 1 . . N
C1 0.2719(6) 0.7500 0.2706(2) 0.0537(7) Uani d S 1 . . C
C2 0.1054(4) 0.83689(16) 0.18362(15) 0.0552(5) Uani d . 1 . . C
C3 -0.0410(6) 0.7500 0.10729(19) 0.0462(6) Uani d S 1 . . C
C4 -0.3639(4) 0.84697(12) -0.06069(15) 0.0517(5) Uani d . 1 . . C
H4 -0.2941 0.9134 -0.0229 0.062 Uiso calc R 1 . . H
C5 -0.5679(4) 0.84903(13) -0.16889(15) 0.0531(5) Uani d . 1 . . C
H5 -0.6370 0.9165 -0.2040 0.064 Uiso calc R 1 . . H
C6 -0.6790(6) 0.7500 -0.2301(2) 0.0486(6) Uani d S 1 . . C
C7 -0.9754(5) 0.85344(14) -0.40475(15) 0.0677(6) Uani d . 1 . . C
H7A -1.0595 0.9032 -0.3443 0.102 Uiso calc R 1 . . H
H7B -1.1425 0.8382 -0.4727 0.102 Uiso calc R 1 . . H
H7C -0.7905 0.8866 -0.4399 0.102 Uiso calc R 1 . . H

loop_
_atom_site_aniso_label
_atom_site_aniso_U_11
_atom_site_aniso_U_22
_atom_site_aniso_U_33
_atom_site_aniso_U_12
_atom_site_aniso_U_13
_atom_site_aniso_U_23
O1 0.0787(15) 0.0849(14) 0.0624(10) 0.000 -0.0149(11) 0.000
O2 0.1077(12) 0.0455(9) 0.0871(9) -0.0061(8) -0.0187(8) -0.0044(7)
N1 0.0478(13) 0.0382(12) 0.0511(11) 0.000 -0.0012(10) 0.000
N2 0.0559(14) 0.0516(14) 0.0567(12) 0.000 -0.0066(12) 0.000
C1 0.0497(17) 0.0627(17) 0.0477(13) 0.000 -0.0012(14) 0.000
C2 0.0583(13) 0.0496(12) 0.0570(10) -0.0029(10) 0.0017(9) -0.0005(10)
C3 0.0458(16) 0.0457(15) 0.0464(12) 0.000 -0.0002(13) 0.000
C4 0.0574(12) 0.0378(10) 0.0590(10) 0.0017(9) 0.0001(10) -0.0013(8)
C5 0.0571(13) 0.0426(11) 0.0581(9) 0.0043(9) -0.0032(9) 0.0025(8)
C6 0.0467(17) 0.0471(16) 0.0513(13) 0.000 0.0004(13) 0.000
C7 0.0690(14) 0.0679(13) 0.0636(11) 0.0088(10) -0.0086(10) 0.0048(9)

loop_
_atom_type_symbol
_atom_type_description
_atom_type_scat_dispersion_real
_atom_type_scat_dispersion_imag
_atom_type_scat_source
C C 0.0033 0.0016 'International Tables Vol C Tables 4.2.6.8 and 6.1.1.4'
H H 0.0000 0.0000 'International Tables Vol C Tables 4.2.6.8 and 6.1.1.4'
N N 0.0061 0.0033 'International Tables Vol C Tables 4.2.6.8 and 6.1.1.4'
O O 0.0106 0.0060 'International Tables Vol C Tables 4.2.6.8 and 6.1.1.4'

loop_
_geom_angle_atom_site_label_1
_geom_angle_atom_site_label_2
_geom_angle_atom_site_label_3
_geom_angle_site_symmetry_1
_geom_angle_site_symmetry_3
_geom_angle
C4 N1 C4 4_575 . 118.25(18)
C4 N1 C3 4_575 . 120.87(9)
C4 N1 C3 . . 120.87(9)
C6 N2 C7 . 4_575 121.38(9)
C6 N2 C7 . . 121.38(9)
C7 N2 C7 4_575 . 117.08(18)
O1 C1 C2 . 4_575 135.91(9)
O1 C1 C2 . . 135.91(9)
C2 C1 C2 4_575 . 88.17(18)
O2 C2 C3 . . 136.36(16)
O2 C2 C1 . . 135.52(15)
C3 C2 C1 . . 88.12(14)
N1 C3 C2 . . 132.20(10)
N1 C3 C2 . 4_575 132.20(10)
C2 C3 C2 . 4_575 95.59(19)
C5 C4 N1 . . 121.93(15)
C5 C4 H4 . . 119.0
N1 C4 H4 . . 119.0
C4 C5 C6 . . 120.98(16)
C4 C5 H5 . . 119.5
C6 C5 H5 . . 119.5
N2 C6 C5 . 4_575 122.05(11)
N2 C6 C5 . . 122.05(11)
C5 C6 C5 4_575 . 115.9(2)
N2 C7 H7A . . 109.5
N2 C7 H7B . . 109.5
H7A C7 H7B . . 109.5
N2 C7 H7C . . 109.5
H7A C7 H7C . . 109.5
H7B C7 H7C . . 109.5

loop_
_geom_bond_atom_site_label_1
_geom_bond_atom_site_label_2
_geom_bond_site_symmetry_2
_geom_bond_distance
_geom_bond_publ_flag
O1 C1 . 1.207(2) ?
O2 C2 . 1.2314(18) ?
N1 C4 4_575 1.3688(16) ?
N1 C4 . 1.3688(16) ?
N1 C3 . 1.400(2) ?
N2 C6 . 1.335(3) ?
N2 C7 4_575 1.4692(17) ?
N2 C7 . 1.4692(17) ?
C1 C2 4_575 1.513(2) ?
C1 C2 . 1.513(2) ?
C2 C3 . 1.421(2) ?
C3 C2 4_575 1.421(2) ?
C4 C5 . 1.346(2) ?
C4 H4 . 0.9300 ?
C5 C6 . 1.4156(19) ?
C5 H5 . 0.9300 ?
C6 C5 4_575 1.4156(19) ?
C7 H7A . 0.9600 ?
C7 H7B . 0.9600 ?
C7 H7C . 0.9600 ?

loop_
_geom_torsion_atom_site_label_1
_geom_torsion_atom_site_label_2
_geom_torsion_atom_site_label_3
_geom_torsion_atom_site_label_4
_geom_torsion_site_symmetry_1
_geom_torsion_site_symmetry_4
_geom_torsion
O1 C1 C2 O2 . . -0.2(5)
C2 C1 C2 O2 4_575 . -179.67(16)
O1 C1 C2 C3 . . 179.5(3)
C2 C1 C2 C3 4_575 . 0.04(18)
C4 N1 C3 C2 4_575 . -179.9(2)
C4 N1 C3 C2 . . 0.0(3)
C4 N1 C3 C2 4_575 4_575 0.0(3)
C4 N1 C3 C2 . 4_575 179.9(2)
O2 C2 C3 N1 . . -0.4(4)
C1 C2 C3 N1 . . 179.9(2)
O2 C2 C3 C2 . 4_575 179.66(15)
C1 C2 C3 C2 . 4_575 -0.05(19)
C4 N1 C4 C5 4_575 . -0.7(3)
C3 N1 C4 C5 . . 179.36(18)
N1 C4 C5 C6 . . -0.3(3)
C7 N2 C6 C5 4_575 4_575 -1.9(3)
C7 N2 C6 C5 . 4_575 -177.32(17)
C7 N2 C6 C5 4_575 . 177.32(17)
C7 N2 C6 C5 . . 1.9(3)
C4 C5 C6 N2 . . -177.98(19)
C4 C5 C6 C5 . 4_575 1.3(3)
